data_4076963
loop_
_publ_author_name
'Aneetha, Halikhedkar'
'Jim\'enez-Tenorio, Manuel'
'Puerta, M. Carmen'
'Valerga, Pedro'
'Sapunov, Valentin N.'
'Schmid, Roland'
'Kirchner, Karl'
'Mereiter, Kurt'

_publ_section_title
;
 Coordinatively Unsaturated Ruthenium Phosphine Half-Sandwich
 Complexes:&#x00A0; Correlations to Structure and Reactivity
;
_journal_issue 24
_journal_name_full Organometallics
_journal_page_first 5334
_journal_paper_doi 10.1021/om020359r
_journal_volume 21
_journal_year 2002
_chemical_formula_moiety 'C24 H49 P2 Ru 1+, C32 H12 B F24 1-'
_chemical_formula_sum 'C56 H61 B F24 P2 Ru'
_chemical_formula_weight 1363.87
_chemical_name_common '[Cp*Ru(PMe(iPr)2)2][BAr'4] - compound no. 3'
_chemical_name_systematic
; 
 bis(di-isopropylmethylphosphino)-(eta$5!-pentamethyl-cyclopentadienyl)
 ruthenium tetrakis(3,5-bis(trifluoromethyl)phenyl)borate
;
_space_group_IT_number 4
_symmetry_cell_setting monoclinic
_symmetry_space_group_name_Hall 'P 2yb'
_symmetry_space_group_name_H-M 'P 1 21 1'
_atom_sites_solution_hydrogens geom
_atom_sites_solution_primary direct
_atom_sites_solution_secondary difmap
_audit_creation_method SHELXL-97
_cell_angle_alpha 90.00
_cell_angle_beta 92.68(2)
_cell_angle_gamma 90.00
_cell_formula_units_Z 2
_cell_length_a 12.474(5)
_cell_length_b 18.974(8)
_cell_length_c 13.003(5)
_cell_measurement_reflns_used 7436
_cell_measurement_temperature 223(2)
_cell_measurement_theta_max 29.7
_cell_measurement_theta_min 2.1
_cell_volume 3074(2)
_computing_cell_refinement 'Bruker SAINT'
_computing_data_collection 'Bruker SMART'
_computing_data_reduction 'Bruker SAINT, SADABS, XPREP'
_computing_molecular_graphics 'Bruker SHELXTL'
_computing_publication_material 'Bruker SHELXTL'
_computing_structure_refinement 'SHELXL-97 (Sheldrick, 1997)'
_computing_structure_solution 'SHELXS-97 (Sheldrick, 1997)'
_diffrn_ambient_temperature 223(2)
_diffrn_measured_fraction_theta_full 0.992
_diffrn_measured_fraction_theta_max 0.992
_diffrn_measurement_device_type 'BRUKER SMART 3-circle with CCD area detector'
_diffrn_measurement_method 'omega scans'
_diffrn_radiation_monochromator graphite
_diffrn_radiation_source 'fine-focus sealed tube'
_diffrn_radiation_type MoK\a
_diffrn_radiation_wavelength 0.71073
_diffrn_reflns_av_R_equivalents 0.0207
_diffrn_reflns_av_sigmaI/netI 0.0164
_diffrn_reflns_limit_h_max 17
_diffrn_reflns_limit_h_min -17
_diffrn_reflns_limit_k_max 26
_diffrn_reflns_limit_k_min -26
_diffrn_reflns_limit_l_max 18
_diffrn_reflns_limit_l_min 0
_diffrn_reflns_number 67375
_diffrn_reflns_theta_full 30.00
_diffrn_reflns_theta_max 30.00
_diffrn_reflns_theta_min 1.90
_exptl_absorpt_coefficient_mu 0.415
_exptl_absorpt_correction_T_max 0.831
_exptl_absorpt_correction_T_min 0.757
_exptl_absorpt_correction_type 'Semi-empirical from equivalents with SADABS'
_exptl_crystal_colour 'dark blue'
_exptl_crystal_density_diffrn 1.473
_exptl_crystal_density_method 'not measured'
_exptl_crystal_description block
_exptl_crystal_F_000 1384
_exptl_crystal_size_max 0.8
_exptl_crystal_size_mid 0.7
_exptl_crystal_size_min 0.7
_refine_diff_density_max 1.357
_refine_diff_density_min -1.043
_refine_diff_density_rms 0.081
_refine_ls_abs_structure_details 'Flack H D (1983), Acta Cryst. A39, 876-881'
_refine_ls_abs_structure_Flack 0.09(3)
_refine_ls_extinction_coef 0.0032(7)
_refine_ls_extinction_expression Fc^*^=kFc[1+0.001xFc^2^\l^3^/sin(2\q)]^-1/4^
_refine_ls_extinction_method SHELXL
_refine_ls_goodness_of_fit_ref 1.022
_refine_ls_hydrogen_treatment mixed
_refine_ls_matrix_type full
_refine_ls_number_parameters 758
_refine_ls_number_reflns 17644
_refine_ls_number_restraints 1
_refine_ls_restrained_S_all 1.022
_refine_ls_R_factor_all 0.0679
_refine_ls_R_factor_gt 0.0605
_refine_ls_shift/su_max 0.001
_refine_ls_shift/su_mean 0.000
_refine_ls_structure_factor_coef Fsqd
_refine_ls_weighting_details 'calc w=1/[\s^2^(Fo^2^)+(0.1187P)^2^+1.4351P] where P=(Fo^2^+2Fc^2^)/3'
_refine_ls_weighting_scheme calc
_refine_ls_wR_factor_gt 0.1684
_refine_ls_wR_factor_ref 0.1789
_reflns_number_gt 15719
_reflns_number_total 17644
_reflns_threshold_expression >2sigma(I)
_cod_data_source_file om020359r.cif
_cod_data_source_block (3)
_cod_depositor_comments
;
The following automatic conversions were performed:

'_symmetry_cell_setting' value 'Monoclinic' changed to 'monoclinic'
according to /home/saulius/struct/CIF-dictionaries/cif_core.dic
dictionary named 'cif_core.dic' version 2.4.1 from 2010-06-29.

Automatic conversion script
Id: cif_fix_values 1715 2011-07-08 13:25:40Z adriana 
;
_cod_original_sg_symbol_H-M P2(1)
_cod_database_code 4076963

loop_
_symmetry_equiv_pos_as_xyz
'x, y, z'
'-x, y+1/2, -z'

loop_
_atom_site_label
_atom_site_type_symbol
_atom_site_fract_x
_atom_site_fract_y
_atom_site_fract_z
_atom_site_U_iso_or_equiv
_atom_site_adp_type
_atom_site_occupancy
_atom_site_symmetry_multiplicity
_atom_site_calc_flag
_atom_site_refinement_flags
Ru Ru 0.64227(2) 0.250000(16) 0.431425(19) 0.04924(9) Uani 1 1 d .
P1 P 0.55077(10) 0.32830(6) 0.54216(9) 0.0557(2) Uani 1 1 d .
P2 P 0.72002(14) 0.16769(8) 0.55280(10) 0.0752(4) Uani 1 1 d .
C1 C 0.5368(3) 0.2584(4) 0.2918(3) 0.0677(14) Uani 1 1 d .
C2 C 0.6186(4) 0.3083(3) 0.2854(4) 0.0585(10) Uani 1 1 d .
C3 C 0.7174(5) 0.2744(5) 0.2881(5) 0.084(2) Uani 1 1 d .
C4 C 0.7034(7) 0.2043(4) 0.2896(4) 0.091(2) Uani 1 1 d .
C5 C 0.5951(10) 0.1886(4) 0.3003(4) 0.110(3) Uani 1 1 d .
C1A C 0.4196(4) 0.2709(8) 0.2787(5) 0.136(5) Uani 1 1 d .
H1AA H 0.3992 0.2739 0.2059 0.204 Uiso 1 1 d R
H1AB H 0.4017 0.3148 0.3123 0.204 Uiso 1 1 d R
H1AC H 0.3813 0.2324 0.3094 0.204 Uiso 1 1 d R
C2A C 0.6066(10) 0.3864(4) 0.2617(6) 0.111(3) Uani 1 1 d .
H2AA H 0.5954 0.3929 0.1880 0.167 Uiso 1 1 d R
H2AB H 0.6711 0.4112 0.2855 0.167 Uiso 1 1 d R
H2AC H 0.5455 0.4050 0.2964 0.167 Uiso 1 1 d R
C3A C 0.8229(6) 0.3130(10) 0.2777(8) 0.173(7) Uani 1 1 d .
H3AA H 0.8390 0.3157 0.2055 0.260 Uiso 1 1 d R
H3AB H 0.8798 0.2877 0.3152 0.260 Uiso 1 1 d R
H3AC H 0.8173 0.3602 0.3055 0.260 Uiso 1 1 d R
C4A C 0.7879(14) 0.1487(9) 0.2640(7) 0.199(9) Uani 1 1 d .
H4AA H 0.7867 0.1416 0.1901 0.298 Uiso 1 1 d R
H4AB H 0.7715 0.1047 0.2977 0.298 Uiso 1 1 d R
H4AC H 0.8585 0.1648 0.2880 0.298 Uiso 1 1 d R
C5A C 0.534(2) 0.1200(7) 0.2944(7) 0.278(15) Uani 1 1 d .
H5AA H 0.5217 0.1066 0.2228 0.417 Uiso 1 1 d R
H5AB H 0.4659 0.1263 0.3259 0.417 Uiso 1 1 d R
H5AC H 0.5750 0.0834 0.3306 0.417 Uiso 1 1 d R
C11 C 0.4612(6) 0.3941(4) 0.4785(5) 0.0886(19) Uani 1 1 d .
H11A H 0.4034 0.3701 0.4402 0.133 Uiso 1 1 calc R
H11B H 0.5016 0.4223 0.4317 0.133 Uiso 1 1 calc R
H11C H 0.4314 0.4243 0.5300 0.133 Uiso 1 1 calc R
C12 C 0.4600(7) 0.2920(5) 0.6372(5) 0.096(2) Uani 1 1 d .
H12 H 0.4949 0.2497 0.6680 0.116 Uiso 1 1 calc R
C13 C 0.4347(12) 0.3423(8) 0.7260(7) 0.167(6) Uani 1 1 d .
H13A H 0.5011 0.3576 0.7607 0.250 Uiso 1 1 calc R
H13B H 0.3910 0.3179 0.7745 0.250 Uiso 1 1 calc R
H13C H 0.3959 0.3830 0.6986 0.250 Uiso 1 1 calc R
C14 C 0.3561(7) 0.2679(7) 0.5797(8) 0.121(4) Uani 1 1 d .
H14A H 0.3736 0.2378 0.5225 0.181 Uiso 1 1 calc R
H14B H 0.3167 0.3088 0.5538 0.181 Uiso 1 1 calc R
H14C H 0.3124 0.2419 0.6264 0.181 Uiso 1 1 calc R
C15 C 0.6506(8) 0.3840(5) 0.6114(8) 0.113(3) Uani 1 1 d .
H15 H 0.6757 0.3571 0.6732 0.136 Uiso 1 1 calc R
C16 C 0.6138(12) 0.4566(6) 0.6505(14) 0.181(7) Uani 1 1 d .
H16A H 0.5533 0.4504 0.6939 0.272 Uiso 1 1 calc R
H16B H 0.5926 0.4862 0.5922 0.272 Uiso 1 1 calc R
H16C H 0.6724 0.4788 0.6900 0.272 Uiso 1 1 calc R
C17 C 0.7468(8) 0.3915(8) 0.5450(9) 0.144(5) Uani 1 1 d .
H17A H 0.7708 0.3452 0.5247 0.216 Uiso 1 1 calc R
H17B H 0.8044 0.4153 0.5839 0.216 Uiso 1 1 calc R
H17C H 0.7267 0.4189 0.4841 0.216 Uiso 1 1 calc R
C21 C 0.7719(13) 0.0846(6) 0.4962(7) 0.172(7) Uani 1 1 d .
H21A H 0.7164 0.0636 0.4514 0.259 Uiso 1 1 calc R
H21B H 0.7923 0.0520 0.5510 0.259 Uiso 1 1 calc R
H21C H 0.8340 0.0952 0.4567 0.259 Uiso 1 1 calc R
C22 C 0.6268(8) 0.1302(4) 0.6448(5) 0.098(3) Uani 1 1 d .
H22 H 0.6067 0.1693 0.6903 0.118 Uiso 1 1 calc R
C23 C 0.5220(10) 0.1068(6) 0.5850(11) 0.135(4) Uani 1 1 d .
H23A H 0.4916 0.1467 0.5470 0.203 Uiso 1 1 calc R
H23B H 0.4709 0.0899 0.6332 0.203 Uiso 1 1 calc R
H23C H 0.5382 0.0694 0.5373 0.203 Uiso 1 1 calc R
C24 C 0.6691(12) 0.0723(5) 0.7140(8) 0.143(5) Uani 1 1 d .
H24A H 0.7301 0.0895 0.7557 0.214 Uiso 1 1 calc R
H24B H 0.6913 0.0329 0.6726 0.214 Uiso 1 1 calc R
H24C H 0.6132 0.0571 0.7585 0.214 Uiso 1 1 calc R
C25 C 0.8387(10) 0.1872(8) 0.6303(8) 0.158(6) Uani 1 1 d .
H25 H 0.8668 0.1414 0.6562 0.189 Uiso 1 1 calc R
C26 C 0.9262(8) 0.2185(9) 0.5629(10) 0.152(5) Uani 1 1 d .
H26A H 0.9318 0.1901 0.5013 0.228 Uiso 1 1 calc R
H26B H 0.9946 0.2186 0.6015 0.228 Uiso 1 1 calc R
H26C H 0.9070 0.2664 0.5436 0.228 Uiso 1 1 calc R
C27 C 0.8219(17) 0.2315(9) 0.7233(11) 0.198(8) Uani 1 1 d .
H27A H 0.7658 0.2109 0.7629 0.297 Uiso 1 1 calc R
H27B H 0.8009 0.2787 0.7019 0.297 Uiso 1 1 calc R
H27C H 0.8880 0.2338 0.7655 0.297 Uiso 1 1 calc R
B B 0.1524(3) 0.26615(15) 0.0023(2) 0.0342(6) Uani 1 1 d .
C31 C 0.2794(2) 0.28586(14) -0.0056(2) 0.0348(5) Uani 1 1 d .
C32 C 0.3120(2) 0.35687(16) -0.0041(3) 0.0382(6) Uani 1 1 d .
H32 H 0.2596 0.3924 -0.0031 0.046 Uiso 1 1 calc R
C33 C 0.4191(3) 0.37568(17) -0.0040(3) 0.0427(6) Uani 1 1 d .
C34 C 0.5003(3) 0.3260(2) -0.0062(3) 0.0472(7) Uani 1 1 d .
H34 H 0.5728 0.3393 -0.0068 0.057 Uiso 1 1 calc R
C35 C 0.4700(3) 0.2556(2) -0.0074(3) 0.0448(6) Uani 1 1 d .
C36 C 0.3620(3) 0.23547(15) -0.0069(2) 0.0408(6) Uani 1 1 d .
H36 H 0.3444 0.1873 -0.0073 0.049 Uiso 1 1 calc R
C37 C 0.4475(3) 0.4533(2) -0.0035(4) 0.0546(9) Uani 1 1 d .
C38 C 0.5542(4) 0.1994(3) -0.0150(4) 0.0593(10) Uani 1 1 d .
C41 C 0.1365(2) 0.26414(14) 0.1265(2) 0.0345(5) Uani 1 1 d .
C42 C 0.1248(2) 0.32613(17) 0.1837(2) 0.0371(5) Uani 1 1 d .
H42 H 0.1184 0.3695 0.1490 0.044 Uiso 1 1 calc R
C43 C 0.1224(3) 0.32495(19) 0.2909(2) 0.0409(6) Uani 1 1 d .
C44 C 0.1306(3) 0.26245(18) 0.3450(2) 0.0429(7) Uani 1 1 d .
H44 H 0.1282 0.2620 0.4171 0.051 Uiso 1 1 calc R
C45 C 0.1426(3) 0.2005(2) 0.2906(3) 0.0427(7) Uani 1 1 d .
C46 C 0.1462(3) 0.20116(18) 0.1835(2) 0.0386(6) Uani 1 1 d .
H46 H 0.1554 0.1584 0.1484 0.046 Uiso 1 1 calc R
C47 C 0.1123(4) 0.3928(2) 0.3493(3) 0.0562(9) Uani 1 1 d .
C48 C 0.1535(5) 0.1317(2) 0.3481(4) 0.0649(11) Uani 1 1 d .
C51 C 0.0771(2) 0.32490(16) -0.0593(2) 0.0340(5) Uani 1 1 d .
C52 C -0.0220(3) 0.34847(19) -0.0283(2) 0.0403(6) Uani 1 1 d .
H52 H -0.0480 0.3319 0.0340 0.048 Uiso 1 1 calc R
C53 C -0.0839(3) 0.3961(2) -0.0877(3) 0.0459(7) Uani 1 1 d .
C54 C -0.0512(3) 0.4211(2) -0.1808(3) 0.0486(7) Uani 1 1 d .
H54 H -0.0936 0.4529 -0.2203 0.058 Uiso 1 1 calc R
C55 C 0.0466(3) 0.3974(2) -0.2138(3) 0.0460(7) Uani 1 1 d .
C56 C 0.1093(3) 0.35126(19) -0.1549(2) 0.0418(6) Uani 1 1 d .
H56 H 0.1756 0.3368 -0.1792 0.050 Uiso 1 1 calc R
C57 C -0.1915(4) 0.4193(3) -0.0545(5) 0.0683(13) Uani 1 1 d .
C58 C 0.0862(4) 0.4231(3) -0.3148(4) 0.0722(14) Uani 1 1 d .
C61 C 0.1160(3) 0.19176(17) -0.0529(3) 0.0391(6) Uani 1 1 d .
C62 C 0.0234(3) 0.15646(16) -0.0220(3) 0.0403(6) Uani 1 1 d .
H62 H -0.0141 0.1750 0.0329 0.048 Uiso 1 1 calc R
C63 C -0.0146(3) 0.09509(17) -0.0698(3) 0.0462(7) Uani 1 1 d .
C64 C 0.0375(4) 0.0659(2) -0.1508(4) 0.0588(10) Uani 1 1 d .
H64 H 0.0134 0.0239 -0.1824 0.071 Uiso 1 1 calc R
C65 C 0.1275(4) 0.1015(2) -0.1838(3) 0.0603(10) Uani 1 1 d .
C66 C 0.1660(3) 0.1616(2) -0.1367(3) 0.0500(8) Uani 1 1 d .
H66 H 0.2276 0.1832 -0.1612 0.060 Uiso 1 1 calc R
C67 C -0.1133(3) 0.0608(2) -0.0295(4) 0.0561(9) Uani 1 1 d .
C68 C 0.1849(6) 0.0719(4) -0.2734(6) 0.096(2) Uani 1 1 d .
F37A F 0.4073(9) 0.4854(3) -0.0777(7) 0.219(5) Uani 1 1 d .
F37B F 0.4073(6) 0.4861(3) 0.0726(6) 0.161(3) Uani 1 1 d .
F37C F 0.5484(3) 0.4657(2) 0.0047(7) 0.161(3) Uani 1 1 d .
F38A F 0.5714(6) 0.1817(4) -0.1053(4) 0.189(4) Uani 1 1 d .
F38B F 0.6456(4) 0.2171(3) 0.0321(6) 0.149(3) Uani 1 1 d .
F38C F 0.5359(5) 0.1435(3) 0.0356(6) 0.145(3) Uani 1 1 d .
F47A F 0.1049(7) 0.4488(2) 0.2945(3) 0.143(3) Uani 1 1 d .
F47B F 0.0258(4) 0.3939(3) 0.4052(5) 0.141(2) Uani 1 1 d .
F47C F 0.1884(4) 0.4030(2) 0.4207(4) 0.1036(14) Uani 1 1 d .
F48A F 0.0655(7) 0.1098(4) 0.3772(11) 0.245(7) Uani 1 1 d .
F48B F 0.1831(7) 0.0788(2) 0.2930(4) 0.140(3) Uani 1 1 d .
F48C F 0.2103(9) 0.1345(3) 0.4288(5) 0.193(4) Uani 1 1 d .
F57A F -0.2709(3) 0.3914(5) -0.1089(5) 0.157(3) Uani 1 1 d .
F57B F -0.2083(4) 0.4093(5) 0.0401(4) 0.170(4) Uani 1 1 d .
F57C F -0.2130(5) 0.4857(4) -0.0710(7) 0.153(3) Uani 1 1 d .
F58A F 0.1287(7) 0.3738(4) -0.3661(4) 0.172(4) Uani 1 1 d .
F58B F 0.1733(7) 0.4630(5) -0.2994(5) 0.185(4) Uani 1 1 d .
F58C F 0.0187(4) 0.4550(3) -0.3729(3) 0.123(2) Uani 1 1 d .
F67A F -0.1389(4) 0.0014(2) -0.0746(4) 0.1161(18) Uani 1 1 d .
F67B F -0.1977(3) 0.1022(2) -0.0340(4) 0.0988(14) Uani 1 1 d .
F67C F -0.1007(4) 0.0457(3) 0.0714(3) 0.1073(15) Uani 1 1 d .
F68A F 0.1537(8) 0.0145(5) -0.3083(8) 0.246(6) Uani 1 1 d .
F68B F 0.2905(6) 0.0573(6) -0.2471(7) 0.195(4) Uani 1 1 d .
F68C F 0.2084(9) 0.1173(4) -0.3406(5) 0.178(4) Uani 1 1 d .

loop_
_atom_site_aniso_label
_atom_site_aniso_U_11
_atom_site_aniso_U_22
_atom_site_aniso_U_33
_atom_site_aniso_U_23
_atom_site_aniso_U_13
_atom_site_aniso_U_12
Ru 0.05971(15) 0.04860(14) 0.03941(12) 0.00057(12) 0.00241(9) 0.00785(13)
P1 0.0656(6) 0.0512(5) 0.0504(5) -0.0074(4) 0.0028(4) 0.0101(4)
P2 0.0971(9) 0.0801(8) 0.0499(6) 0.0174(6) 0.0201(6) 0.0386(7)
C1 0.0520(17) 0.114(4) 0.0373(15) -0.006(2) 0.0049(12) -0.022(3)
C2 0.060(2) 0.071(3) 0.044(2) 0.0054(18) 0.0013(16) -0.0048(19)
C3 0.059(2) 0.134(6) 0.060(3) 0.029(3) 0.005(2) 0.011(3)
C4 0.120(5) 0.115(5) 0.039(2) 0.017(3) 0.023(3) 0.056(4)
C5 0.214(10) 0.085(4) 0.029(2) -0.008(2) 0.001(3) -0.058(5)
C1A 0.050(2) 0.295(16) 0.062(3) -0.031(5) -0.003(2) -0.034(5)
C2A 0.191(9) 0.079(4) 0.063(4) 0.020(3) -0.001(4) -0.013(5)
C3A 0.055(3) 0.36(2) 0.109(6) 0.089(9) 0.013(3) -0.036(6)
C4A 0.278(17) 0.256(16) 0.067(4) 0.022(7) 0.049(7) 0.191(15)
C5A 0.62(4) 0.156(10) 0.061(4) -0.018(5) 0.000(10) -0.240(19)
C11 0.090(4) 0.090(4) 0.084(4) -0.004(3) -0.017(3) 0.040(3)
C12 0.111(5) 0.114(5) 0.067(3) 0.006(3) 0.035(3) 0.034(4)
C13 0.196(11) 0.229(15) 0.078(5) -0.022(7) 0.035(6) 0.115(11)
C14 0.108(6) 0.139(10) 0.119(6) -0.004(5) 0.039(5) -0.022(5)
C15 0.116(6) 0.103(5) 0.115(6) -0.045(5) -0.050(5) 0.003(4)
C16 0.173(11) 0.086(6) 0.277(18) -0.082(9) -0.068(12) 0.011(6)
C17 0.101(6) 0.186(12) 0.142(9) 0.041(8) -0.036(6) -0.057(7)
C21 0.302(17) 0.135(8) 0.084(5) 0.016(5) 0.054(7) 0.157(10)
C22 0.161(8) 0.065(3) 0.072(3) 0.019(3) 0.043(4) 0.031(4)
C23 0.147(9) 0.102(6) 0.161(10) 0.034(6) 0.058(8) 0.005(6)
C24 0.243(13) 0.088(5) 0.102(6) 0.046(5) 0.057(7) 0.060(7)
C25 0.149(9) 0.223(14) 0.099(6) 0.029(7) -0.011(6) 0.106(10)
C26 0.085(5) 0.226(15) 0.146(9) 0.024(9) 0.019(5) 0.017(7)
C27 0.27(2) 0.166(15) 0.147(11) -0.035(10) -0.072(12) -0.004(13)
B 0.0394(13) 0.0316(15) 0.0324(13) -0.0009(9) 0.0088(10) -0.0044(9)
C31 0.0385(13) 0.0313(13) 0.0353(13) -0.0021(9) 0.0075(10) -0.0015(10)
C32 0.0368(13) 0.0327(12) 0.0457(15) -0.0041(11) 0.0085(11) 0.0010(10)
C33 0.0397(14) 0.0385(14) 0.0508(17) -0.0032(12) 0.0103(12) -0.0018(11)
C34 0.0335(13) 0.0496(17) 0.0591(19) -0.0032(15) 0.0086(13) 0.0019(12)
C35 0.0444(13) 0.0415(15) 0.0494(15) -0.0007(15) 0.0110(11) 0.0113(14)
C36 0.0481(15) 0.0374(16) 0.0376(13) -0.0001(10) 0.0084(11) 0.0043(11)
C37 0.0400(15) 0.0456(18) 0.079(3) -0.0073(17) 0.0084(16) -0.0065(13)
C38 0.056(2) 0.057(2) 0.066(2) -0.0008(18) 0.0113(18) 0.0207(18)
C41 0.0376(11) 0.0341(15) 0.0320(11) 0.0015(9) 0.0045(9) -0.0026(9)
C42 0.0424(14) 0.0364(13) 0.0324(13) 0.0003(11) 0.0013(10) -0.0026(11)
C43 0.0457(15) 0.0457(16) 0.0313(13) -0.0030(12) 0.0022(11) 0.0037(13)
C44 0.0454(13) 0.052(2) 0.0314(11) 0.0039(12) 0.0022(10) -0.0017(12)
C45 0.0423(15) 0.0453(16) 0.0405(16) 0.0116(13) 0.0026(12) -0.0018(12)
C46 0.0425(14) 0.0364(13) 0.0373(14) 0.0018(11) 0.0043(11) -0.0044(11)
C47 0.071(2) 0.061(2) 0.0369(16) -0.0113(15) -0.0012(15) 0.0107(19)
C48 0.088(3) 0.048(2) 0.059(2) 0.0174(18) 0.008(2) -0.001(2)
C51 0.0347(12) 0.0352(13) 0.0326(12) -0.0017(10) 0.0057(10) -0.0057(10)
C52 0.0366(13) 0.0497(16) 0.0350(13) 0.0024(11) 0.0046(11) -0.0044(12)
C53 0.0370(14) 0.0576(19) 0.0433(16) 0.0018(14) 0.0052(12) 0.0008(13)
C54 0.0455(16) 0.0556(19) 0.0446(17) 0.0101(14) 0.0018(13) 0.0029(14)
C55 0.0503(17) 0.0512(17) 0.0368(15) 0.0086(13) 0.0064(12) 0.0009(13)
C56 0.0457(15) 0.0516(17) 0.0287(12) 0.0009(12) 0.0084(11) 0.0002(13)
C57 0.0417(19) 0.088(3) 0.077(3) 0.014(2) 0.0121(18) 0.014(2)
C58 0.070(3) 0.089(3) 0.059(3) 0.030(2) 0.019(2) 0.014(2)
C61 0.0433(14) 0.0346(13) 0.0399(15) -0.0023(11) 0.0068(12) -0.0033(11)
C62 0.0443(15) 0.0317(13) 0.0451(16) -0.0034(11) 0.0050(13) -0.0041(11)
C63 0.0518(17) 0.0334(13) 0.0532(18) -0.0032(12) 0.0001(14) -0.0061(12)
C64 0.072(2) 0.0401(16) 0.065(2) -0.0178(16) 0.0078(19) -0.0144(16)
C65 0.078(3) 0.051(2) 0.053(2) -0.0212(16) 0.0220(19) -0.0148(18)
C66 0.062(2) 0.0441(16) 0.0448(17) -0.0082(13) 0.0140(15) -0.0090(15)
C67 0.057(2) 0.0389(16) 0.073(3) -0.0028(16) 0.0055(18) -0.0098(14)
C68 0.110(5) 0.089(4) 0.095(4) -0.051(4) 0.056(4) -0.034(4)
F37A 0.352(12) 0.068(3) 0.222(8) 0.069(4) -0.147(8) -0.091(5)
F37B 0.200(6) 0.069(2) 0.224(7) -0.075(3) 0.118(5) -0.047(3)
F37C 0.0564(18) 0.065(2) 0.366(10) -0.016(4) 0.041(3) -0.0205(16)
F38A 0.245(7) 0.250(8) 0.074(2) -0.025(3) 0.018(3) 0.200(7)
F38B 0.079(2) 0.132(4) 0.232(7) -0.043(4) -0.045(3) 0.060(3)
F38C 0.138(4) 0.092(3) 0.210(6) 0.062(4) 0.064(4) 0.069(3)
F47A 0.304(8) 0.063(2) 0.0600(19) -0.0137(16) -0.017(3) 0.062(3)
F47B 0.108(3) 0.150(5) 0.171(5) -0.102(4) 0.061(3) -0.016(3)
F47C 0.130(3) 0.071(2) 0.104(3) -0.032(2) -0.048(2) 0.009(2)
F48A 0.162(6) 0.140(5) 0.447(17) 0.191(9) 0.157(8) 0.037(4)
F48B 0.267(8) 0.074(2) 0.081(3) 0.024(2) 0.032(4) 0.054(4)
F48C 0.373(12) 0.082(3) 0.110(4) 0.051(3) -0.119(6) -0.039(5)
F57A 0.0440(16) 0.279(9) 0.149(5) -0.056(5) 0.010(2) -0.011(3)
F57B 0.111(3) 0.323(10) 0.082(3) 0.062(4) 0.051(2) 0.124(5)
F57C 0.103(3) 0.125(4) 0.238(7) 0.046(4) 0.071(4) 0.057(3)
F58A 0.262(8) 0.189(6) 0.072(3) 0.058(3) 0.097(4) 0.127(6)
F58B 0.185(6) 0.258(10) 0.115(4) 0.082(5) 0.034(4) -0.101(7)
F58C 0.146(4) 0.165(4) 0.0600(19) 0.054(2) 0.034(2) 0.074(4)
F67A 0.117(3) 0.068(2) 0.169(4) -0.052(2) 0.062(3) -0.052(2)
F67B 0.0572(17) 0.073(2) 0.168(4) 0.017(2) 0.017(2) -0.0007(14)
F67C 0.108(3) 0.126(4) 0.089(3) 0.032(2) 0.015(2) -0.045(3)
F68A 0.240(8) 0.243(9) 0.271(10) -0.214(8) 0.180(8) -0.139(7)
F68B 0.133(5) 0.278(11) 0.179(7) -0.107(8) 0.062(5) 0.019(6)
F68C 0.303(10) 0.145(5) 0.095(4) -0.022(4) 0.109(6) 0.001(6)

loop_
_atom_type_symbol
_atom_type_description
_atom_type_scat_dispersion_real
_atom_type_scat_dispersion_imag
_atom_type_scat_source
C C 0.0033 0.0016 'International Tables Vol C Tables 4.2.6.8 and 6.1.1.4'
H H 0.0000 0.0000 'International Tables Vol C Tables 4.2.6.8 and 6.1.1.4'
B B 0.0013 0.0007 'International Tables Vol C Tables 4.2.6.8 and 6.1.1.4'
F F 0.0171 0.0103 'International Tables Vol C Tables 4.2.6.8 and 6.1.1.4'
P P 0.1023 0.0942 'International Tables Vol C Tables 4.2.6.8 and 6.1.1.4'
Ru Ru -1.2594 0.8363 'International Tables Vol C Tables 4.2.6.8 and 6.1.1.4'

loop_
_geom_angle_atom_site_label_1
_geom_angle_atom_site_label_2
_geom_angle_atom_site_label_3
_geom_angle
C5 Ru C3 62.8(3)
C5 Ru C1 40.9(3)
C3 Ru C1 62.74(19)
C5 Ru C2 64.1(2)
C3 Ru C2 37.0(2)
C1 Ru C2 37.01(19)
C5 Ru C4 37.6(4)
C3 Ru C4 35.7(3)
C1 Ru C4 63.6(2)
C2 Ru C4 61.0(2)
C5 Ru P2 105.1(3)
C3 Ru P2 121.77(17)
C1 Ru P2 143.2(2)
C2 Ru P2 158.28(14)
C4 Ru P2 98.61(16)
C5 Ru P1 134.5(3)
C3 Ru P1 128.3(2)
C1 Ru P1 99.65(16)
C2 Ru P1 99.08(15)
C4 Ru P1 159.95(16)
P2 Ru P1 101.43(5)
C15 P1 C11 102.3(4)
C15 P1 C12 108.0(5)
C11 P1 C12 100.1(4)
C15 P1 Ru 108.7(3)
C11 P1 Ru 116.4(2)
C12 P1 Ru 119.7(3)
C25 P2 C22 104.1(5)
C25 P2 C21 96.0(7)
C22 P2 C21 99.8(5)
C25 P2 Ru 122.4(5)
C22 P2 Ru 115.5(3)
C21 P2 Ru 115.3(3)
C2 C1 C1A 127.2(8)
C2 C1 C5 104.3(5)
C1A C1 C5 128.1(8)
C2 C1 Ru 71.8(2)
C1A C1 Ru 130.9(3)
C5 C1 Ru 67.0(3)
C3 C2 C1 109.5(6)
C3 C2 C2A 122.4(7)
C1 C2 C2A 127.4(6)
C3 C2 Ru 70.3(3)
C1 C2 Ru 71.2(3)
C2A C2 Ru 132.3(4)
C4 C3 C2 110.1(7)
C4 C3 C3A 126.4(9)
C2 C3 C3A 123.1(9)
C4 C3 Ru 73.5(4)
C2 C3 Ru 72.7(3)
C3A C3 Ru 126.1(6)
C3 C4 C5 109.9(6)
C3 C4 C4A 125.9(11)
C5 C4 C4A 123.4(11)
C3 C4 Ru 70.9(4)
C5 C4 Ru 68.1(3)
C4A C4 Ru 135.8(5)
C4 C5 C5A 131.9(13)
C4 C5 C1 105.6(5)
C5A C5 C1 120.8(13)
C4 C5 Ru 74.3(4)
C5A C5 Ru 129.3(5)
C1 C5 Ru 72.1(3)
C1 C1A H1AA 109.5
C1 C1A H1AB 109.4
H1AA C1A H1AB 109.5
C1 C1A H1AC 109.5
H1AA C1A H1AC 109.5
H1AB C1A H1AC 109.5
C2 C2A H2AA 109.5
C2 C2A H2AB 109.6
H2AA C2A H2AB 109.5
C2 C2A H2AC 109.4
H2AA C2A H2AC 109.5
H2AB C2A H2AC 109.5
C3 C3A H3AA 109.4
C3 C3A H3AB 109.5
H3AA C3A H3AB 109.5
C3 C3A H3AC 109.5
H3AA C3A H3AC 109.5
H3AB C3A H3AC 109.5
C4 C4A H4AA 109.3
C4 C4A H4AB 109.4
H4AA C4A H4AB 109.5
C4 C4A H4AC 109.6
H4AA C4A H4AC 109.5
H4AB C4A H4AC 109.5
C5 C5A H5AA 109.5
C5 C5A H5AB 108.9
H5AA C5A H5AB 109.5
C5 C5A H5AC 110.0
H5AA C5A H5AC 109.5
H5AB C5A H5AC 109.5
P1 C11 H11A 109.5
P1 C11 H11B 109.5
H11A C11 H11B 109.5
P1 C11 H11C 109.5
H11A C11 H11C 109.5
H11B C11 H11C 109.5
C14 C12 C13 110.6(8)
C14 C12 P1 108.4(5)
C13 C12 P1 115.1(9)
C14 C12 H12 107.5
C13 C12 H12 107.5
P1 C12 H12 107.5
C12 C13 H13A 109.5
C12 C13 H13B 109.5
H13A C13 H13B 109.5
C12 C13 H13C 109.5
H13A C13 H13C 109.5
H13B C13 H13C 109.5
C12 C14 H14A 109.5
C12 C14 H14B 109.5
H14A C14 H14B 109.5
C12 C14 H14C 109.5
H14A C14 H14C 109.5
H14B C14 H14C 109.5
C17 C15 C16 111.0(11)
C17 C15 P1 108.1(7)
C16 C15 P1 118.0(7)
C17 C15 H15 106.3
C16 C15 H15 106.3
P1 C15 H15 106.3
C15 C16 H16A 109.5
C15 C16 H16B 109.5
H16A C16 H16B 109.5
C15 C16 H16C 109.5
H16A C16 H16C 109.5
H16B C16 H16C 109.5
C15 C17 H17A 109.5
C15 C17 H17B 109.5
H17A C17 H17B 109.5
C15 C17 H17C 109.5
H17A C17 H17C 109.5
H17B C17 H17C 109.5
P2 C21 H21A 109.5
P2 C21 H21B 109.5
H21A C21 H21B 109.5
P2 C21 H21C 109.5
H21A C21 H21C 109.5
H21B C21 H21C 109.5
C24 C22 C23 110.8(9)
C24 C22 P2 117.1(7)
C23 C22 P2 109.0(6)
C24 C22 H22 106.4
C23 C22 H22 106.4
P2 C22 H22 106.4
C22 C23 H23A 109.5
C22 C23 H23B 109.5
H23A C23 H23B 109.5
C22 C23 H23C 109.5
H23A C23 H23C 109.5
H23B C23 H23C 109.5
C22 C24 H24A 109.5
C22 C24 H24B 109.5
H24A C24 H24B 109.5
C22 C24 H24C 109.5
H24A C24 H24C 109.5
H24B C24 H24C 109.5
C27 C25 C26 111.8(16)
C27 C25 P2 115.3(10)
C26 C25 P2 110.3(7)
C27 C25 H25 106.3
C26 C25 H25 106.3
P2 C25 H25 106.3
C25 C26 H26A 109.5
C25 C26 H26B 109.5
H26A C26 H26B 109.5
C25 C26 H26C 109.5
H26A C26 H26C 109.5
H26B C26 H26C 109.5
C25 C27 H27A 109.5
C25 C27 H27B 109.5
H27A C27 H27B 109.5
C25 C27 H27C 109.5
H27A C27 H27C 109.5
H27B C27 H27C 109.5
C31 B C41 103.3(2)
C31 B C61 114.8(2)
C41 B C61 111.6(2)
C31 B C51 110.4(2)
C41 B C51 113.8(2)
C61 B C51 103.3(2)
C36 C31 C32 116.1(3)
C36 C31 B 123.9(2)
C32 C31 B 119.8(2)
C33 C32 C31 121.7(3)
C33 C32 H32 119.2
C31 C32 H32 119.2
C32 C33 C34 122.1(3)
C32 C33 C37 118.4(3)
C34 C33 C37 119.5(3)
C33 C34 C35 117.2(3)
C33 C34 H34 121.4
C35 C34 H34 121.4
C34 C35 C36 121.6(3)
C34 C35 C38 119.6(3)
C36 C35 C38 118.8(4)
C35 C36 C31 121.3(3)
C35 C36 H36 119.3
C31 C36 H36 119.3
F37A C37 F37C 109.7(7)
F37A C37 F37B 101.8(8)
F37C C37 F37B 105.4(6)
F37A C37 C33 113.1(4)
F37C C37 C33 114.0(4)
F37B C37 C33 111.9(4)
F38A C38 F38C 107.7(6)
F38A C38 F38B 108.8(6)
F38C C38 F38B 98.3(6)
F38A C38 C35 113.8(4)
F38C C38 C35 114.5(4)
F38B C38 C35 112.5(4)
C42 C41 C46 116.2(3)
C42 C41 B 121.6(2)
C46 C41 B 121.8(2)
C43 C42 C41 121.6(3)
C43 C42 H42 119.2
C41 C42 H42 119.2
C44 C43 C42 121.2(3)
C44 C43 C47 119.0(3)
C42 C43 C47 119.8(3)
C43 C44 C45 118.5(3)
C43 C44 H44 120.8
C45 C44 H44 120.8
C44 C45 C46 120.8(3)
C44 C45 C48 119.5(3)
C46 C45 C48 119.7(4)
C45 C46 C41 121.7(3)
C45 C46 H46 119.1
C41 C46 H46 119.1
F47A C47 F47C 107.6(5)
F47A C47 F47B 104.6(6)
F47C C47 F47B 101.0(5)
F47A C47 C43 115.8(3)
F47C C47 C43 114.2(4)
F47B C47 C43 112.3(4)
F48C C48 F48A 103.4(9)
F48C C48 F48B 109.5(7)
F48A C48 F48B 100.8(8)
F48C C48 C45 114.7(5)
F48A C48 C45 112.3(5)
F48B C48 C45 114.7(4)
C52 C51 C56 115.7(3)
C52 C51 B 125.0(3)
C56 C51 B 119.2(3)
C51 C52 C53 121.5(3)
C51 C52 H52 119.2
C53 C52 H52 119.2
C54 C53 C52 121.9(3)
C54 C53 C57 117.3(4)
C52 C53 C57 120.8(3)
C53 C54 C55 117.5(3)
C53 C54 H54 121.3
C55 C54 H54 121.3
C56 C55 C54 121.1(3)
C56 C55 C58 119.2(3)
C54 C55 C58 119.7(3)
C55 C56 C51 122.3(3)
C55 C56 H56 118.8
C51 C56 H56 118.8
F57B C57 F57A 108.0(6)
F57B C57 F57C 105.2(7)
F57A C57 F57C 99.2(7)
F57B C57 C53 115.1(4)
F57A C57 C53 113.2(5)
F57C C57 C53 114.7(5)
F58C C58 F58A 108.7(6)
F58C C58 F58B 109.6(6)
F58A C58 F58B 98.0(7)
F58C C58 C55 116.1(4)
F58A C58 C55 112.3(5)
F58B C58 C55 110.6(5)
C66 C61 C62 115.3(3)
C66 C61 B 124.6(3)
C62 C61 B 119.9(3)
C63 C62 C61 122.5(3)
C63 C62 H62 118.8
C61 C62 H62 118.8
C64 C63 C62 120.9(3)
C64 C63 C67 120.9(3)
C62 C63 C67 118.2(3)
C63 C64 C65 117.1(3)
C63 C64 H64 121.4
C65 C64 H64 121.4
C66 C65 C64 122.4(4)
C66 C65 C68 119.2(4)
C64 C65 C68 118.4(4)
C65 C66 C61 121.8(4)
C65 C66 H66 119.1
C61 C66 H66 119.1
F67A C67 F67B 108.6(4)
F67A C67 F67C 105.6(4)
F67B C67 F67C 103.2(5)
F67A C67 C63 113.8(4)
F67B C67 C63 113.1(3)
F67C C67 C63 111.8(4)
F68A C68 F68C 115.1(9)
F68A C68 F68B 101.2(9)
F68C C68 F68B 93.3(8)
F68A C68 C65 117.5(6)
F68C C68 C65 114.4(6)
F68B C68 C65 111.6(7)

loop_
_geom_bond_atom_site_label_1
_geom_bond_atom_site_label_2
_geom_bond_distance
Ru C5 2.126(5)
Ru C3 2.175(6)
Ru C1 2.198(4)
Ru C2 2.205(5)
Ru C4 2.206(5)
Ru P2 2.3932(14)
Ru P1 2.3952(12)
P1 C15 1.837(7)
P1 C11 1.845(6)
P1 C12 1.848(7)
P2 C25 1.790(13)
P2 C22 1.849(8)
P2 C21 1.868(7)
C1 C2 1.397(7)
C1 C1A 1.482(8)
C1 C5 1.514(12)
C2 C3 1.389(8)
C2 C2A 1.519(9)
C3 C4 1.342(12)
C3 C3A 1.517(11)
C4 C5 1.397(13)
C4 C4A 1.538(11)
C5 C5A 1.507(11)
C1A H1AA 0.9700
C1A H1AB 0.9700
C1A H1AC 0.9700
C2A H2AA 0.9700
C2A H2AB 0.9700
C2A H2AC 0.9700
C3A H3AA 0.9700
C3A H3AB 0.9700
C3A H3AC 0.9700
C4A H4AA 0.9700
C4A H4AB 0.9700
C4A H4AC 0.9700
C5A H5AA 0.9700
C5A H5AB 0.9700
C5A H5AC 0.9700
C11 H11A 0.9700
C11 H11B 0.9700
C11 H11C 0.9700
C12 C14 1.535(13)
C12 C13 1.542(11)
C12 H12 0.9900
C13 H13A 0.9700
C13 H13B 0.9700
C13 H13C 0.9700
C14 H14A 0.9700
C14 H14B 0.9700
C14 H14C 0.9700
C15 C17 1.517(16)
C15 C16 1.545(13)
C15 H15 0.9900
C16 H16A 0.9700
C16 H16B 0.9700
C16 H16C 0.9700
C17 H17A 0.9700
C17 H17B 0.9700
C17 H17C 0.9700
C21 H21A 0.9700
C21 H21B 0.9700
C21 H21C 0.9700
C22 C24 1.499(10)
C22 C23 1.554(17)
C22 H22 0.9900
C23 H23A 0.9700
C23 H23B 0.9700
C23 H23C 0.9700
C24 H24A 0.9700
C24 H24B 0.9700
C24 H24C 0.9700
C25 C27 1.496(18)
C25 C26 1.551(18)
C25 H25 0.9900
C26 H26A 0.9700
C26 H26B 0.9700
C26 H26C 0.9700
C27 H27A 0.9700
C27 H27B 0.9700
C27 H27C 0.9700
B C31 1.636(4)
B C41 1.637(4)
B C61 1.638(4)
B C51 1.642(5)
C31 C36 1.406(4)
C31 C32 1.407(4)
C32 C33 1.384(4)
C32 H32 0.9400
C33 C34 1.385(5)
C33 C37 1.516(5)
C34 C35 1.386(6)
C34 H34 0.9400
C35 C36 1.401(5)
C35 C38 1.503(5)
C36 H36 0.9400
C37 F37A 1.229(8)
C37 F37C 1.280(5)
C37 F37B 1.290(7)
C38 F38A 1.249(6)
C38 F38C 1.275(7)
C38 F38B 1.313(7)
C41 C42 1.403(4)
C41 C46 1.408(4)
C42 C43 1.395(4)
C42 H42 0.9400
C43 C44 1.380(5)
C43 C47 1.503(5)
C44 C45 1.383(5)
C44 H44 0.9400
C45 C46 1.396(5)
C45 C48 1.507(5)
C46 H46 0.9400
C47 F47A 1.281(6)
C47 F47C 1.310(6)
C47 F47B 1.329(7)
C48 F48C 1.240(8)
C48 F48A 1.249(8)
C48 F48B 1.297(7)
C51 C52 1.392(4)
C51 C56 1.416(4)
C52 C53 1.397(5)
C52 H52 0.9400
C53 C54 1.380(5)
C53 C57 1.496(5)
C54 C55 1.386(5)
C54 H54 0.9400
C55 C56 1.382(5)
C55 C58 1.506(6)
C56 H56 0.9400
C57 F57B 1.272(7)
C57 F57A 1.302(8)
C57 F57C 1.303(8)
C58 F58C 1.259(7)
C58 F58A 1.278(8)
C58 F58B 1.331(10)
C61 C66 1.403(5)
C61 C62 1.410(5)
C62 C63 1.393(4)
C62 H62 0.9400
C63 C64 1.380(6)
C63 C67 1.507(5)
C64 C65 1.395(6)
C64 H64 0.9400
C65 C66 1.370(5)
C65 C68 1.504(6)
C66 H66 0.9400
C67 F67A 1.303(5)
C67 F67B 1.313(6)
C67 F67C 1.345(7)
C68 F68A 1.236(8)
C68 F68C 1.272(10)
C68 F68B 1.374(13)
